data_2005833
loop_
_publ_author_name
'White, J. M.'
'Giordano, J.'
'Green, A. J.'

_publ_section_title
;
 <i>cis</i>- and <i>trans</i>-4-<i>tert</i>-Butylcyclohexyl
 <i>p</i>-Nitrobenzenesulfonate at 130K
;
_journal_issue 12
_journal_name_full 'Acta Crystallographica Section C'
_journal_page_first 3204
_journal_page_last 3207
_journal_paper_doi 10.1107/S0108270196009912
_journal_volume 52
_journal_year 1996
_chemical_formula_sum 'C16 H23 N O5 S'
_chemical_formula_weight 341.43
_chemical_melting_point 109.5(5)
_chemical_name_systematic
;
 (2) cis-4-tert-butylcyclohexyl p-nitrobenzenesulfonate
;
_space_group_IT_number 4
_symmetry_cell_setting monoclinic
_symmetry_space_group_name_Hall 'P 2yb'
_symmetry_space_group_name_H-M 'P 1 21 1'
_audit_creation_method SHELXL
_cell_angle_alpha 90.00(2)
_cell_angle_beta 96.72(3)
_cell_angle_gamma 90.00(2)
_cell_formula_units_Z 2
_cell_length_a 6.612(2)
_cell_length_b 9.333(2)
_cell_length_c 13.819(3)
_cell_measurement_reflns_used 25
_cell_measurement_temperature 130.0(1)
_cell_measurement_theta_max 35
_cell_measurement_theta_min 20
_cell_volume 846.9(4)
_diffrn_ambient_temperature 130.00(10)
_diffrn_measurement_device 'Enraf-Nonius CAD4-Machs diffractometer'
_diffrn_measurement_method \w/2\q
_diffrn_radiation_monochromator none
_diffrn_radiation_source 'fine-focus sealed tube'
_diffrn_radiation_type 'CuK\a (nickel filtered)'
_diffrn_radiation_wavelength 1.54180
_diffrn_reflns_av_R_equivalents 0.0545
_diffrn_reflns_av_sigmaI/netI 0.0252
_diffrn_reflns_limit_h_max 8
_diffrn_reflns_limit_h_min -7
_diffrn_reflns_limit_k_max 11
_diffrn_reflns_limit_k_min -11
_diffrn_reflns_limit_l_max 17
_diffrn_reflns_limit_l_min -1
_diffrn_reflns_number 3814
_diffrn_reflns_theta_max 74.82
_diffrn_reflns_theta_min 3.22
_diffrn_standards_decay_% 2.5
_diffrn_standards_interval_time 160
_diffrn_standards_number 3
_exptl_absorpt_coefficient_mu 1.917
_exptl_absorpt_correction_T_max 0.93
_exptl_absorpt_correction_T_min 0.57
_exptl_absorpt_correction_type 'Gaussian (SHELX76; Sheldrick, 1976)'
_exptl_crystal_colour colourless
_exptl_crystal_density_diffrn 1.339
_exptl_crystal_density_meas ?
_exptl_crystal_description plate
_exptl_crystal_F_000 364
_exptl_crystal_size_max 0.49
_exptl_crystal_size_mid 0.24
_exptl_crystal_size_min 0.04
_refine_diff_density_max 0.428
_refine_diff_density_min -0.644
_refine_ls_abs_structure_details 'Flack (1983)'
_refine_ls_abs_structure_Flack 0.00(2)
_refine_ls_extinction_coef 0.0017(10)
_refine_ls_extinction_method 'SHELXL93 (Sheldrick, 1993)'
_refine_ls_goodness_of_fit_all 0.837
_refine_ls_goodness_of_fit_obs 0.833
_refine_ls_hydrogen_treatment 'H-atom coordinates and isotropic displacement parameters refined'
_refine_ls_matrix_type full
_refine_ls_number_parameters 301
_refine_ls_number_reflns 3379
_refine_ls_number_restraints 1
_refine_ls_restrained_S_all 1.223
_refine_ls_restrained_S_obs 0.833
_refine_ls_R_factor_all 0.0479
_refine_ls_R_factor_obs 0.0408
_refine_ls_shift/esd_max 0.157
_refine_ls_shift/esd_mean 0.021
_refine_ls_structure_factor_coef Fsqd
_refine_ls_weighting_details 'w = 1/[\s^2^(Fo^2^)+(0.1293P)^2^+0.1708P] where P=(Fo^2^+2Fc^2^)/3'
_refine_ls_weighting_scheme calc
_refine_ls_wR_factor_all 0.1755
_refine_ls_wR_factor_obs 0.1175
_reflns_number_observed 3314
_reflns_number_total 3409
_reflns_observed_criterion >2sigma(I)
_cod_data_source_file ta1099.cif
_cod_data_source_block 2
_cod_depositor_comments
;
The following automatic conversions were performed:
'_symmetry_cell_setting' value 'Monoclinic' changed to 'monoclinic'
according to '/home/saulius/struct/CIF-dictionaries/cif_core.dic'
dictionary named 'cif_core.dic' version 2.4.1 from 2010-06-29.

Automatic conversion script
Id: cif_fix_enum 1527 2010-12-29 10:47:43Z saulius 

The following automatic conversions were performed:

'_chemical_melting_point' value '109-110' was changed to '109.5(5)' -
the average value was taken and precision was
estimated.

'_symmetry_cell_setting' value 'Monoclinic' changed to
'monoclinic' according to
/home/saulius/struct/CIF-dictionaries/cif_core.dic dictionary named
'cif_core.dic' version 2.4.1 from 2010-06-29.

Automatic conversion script
Id: cif_fix_values 1715 2011-07-08 13:25:40Z adriana 

The following automatic conversions were performed:

'_exptl_crystal_density_meas' value 'not measured' was changed to '?'
- the value is perceived as not measured.

Automatic conversion script
Id: cif_fix_values 3008 2015-01-20 13:52:24Z robertas 

The following automatic conversions were performed:

'_refine_ls_weighting_scheme' value 'calc w =
1/[\s^2^(Fo^2^)+(0.1293P)^2^+0.1708P] where P=(Fo^2^+2Fc^2^)/3' was
changed to 'calc'. New tag '_refine_ls_weighting_details' was
created. The value of the new tag was set to 'w =
1/[\s^2^(Fo^2^)+(0.1293P)^2^+0.1708P] where P=(Fo^2^+2Fc^2^)/3'.

Automatic conversion script
Id: cif_fix_values 3143 2015-03-26 13:38:13Z robertas 
;
_cod_original_cell_volume 846.8(4)
_cod_original_sg_symbol_H-M 'P 21'
_cod_database_code 2005833

loop_
_symmetry_equiv_pos_as_xyz
'x, y, z'
'-x, y+1/2, -z'

loop_
_atom_site_aniso_label
_atom_site_aniso_U_11
_atom_site_aniso_U_22
_atom_site_aniso_U_33
_atom_site_aniso_U_12
_atom_site_aniso_U_13
_atom_site_aniso_U_23
S 0.0197(3) 0.0283(2) 0.0236(2) 0.0032(2) -0.0005(2) -0.0022(2)
N 0.0251(10) 0.0381(10) 0.0251(9) 0.0023(8) -0.0011(7) -0.0065(7)
O1 0.0269(8) 0.0254(7) 0.0230(7) 0.0019(6) -0.0005(5) -0.0017(6)
O2 0.0212(8) 0.0413(9) 0.0339(8) -0.0022(6) 0.0054(6) -0.0030(7)
O3 0.0295(9) 0.0325(8) 0.0333(8) 0.0089(6) -0.0028(6) -0.0029(6)
O4 0.0281(9) 0.0476(10) 0.0456(10) -0.0105(8) -0.0066(7) -0.0024(8)
O5 0.0345(9) 0.0568(13) 0.0357(9) 0.0040(9) -0.0106(7) 0.0072(8)
C1 0.0302(11) 0.0250(10) 0.0232(9) 0.0075(8) -0.0021(8) -0.0008(7)
C2 0.0234(11) 0.0370(12) 0.0271(10) 0.0062(9) -0.0035(8) -0.0043(9)
C3 0.0215(11) 0.0354(11) 0.0259(9) 0.0013(8) -0.0009(8) -0.0040(9)
C4 0.0260(11) 0.0217(9) 0.0232(9) 0.0021(7) -0.0022(7) -0.0018(7)
C5 0.0218(11) 0.0272(10) 0.0279(10) -0.0038(8) -0.0021(8) -0.0013(8)
C6 0.0326(12) 0.0266(10) 0.0273(10) -0.0051(9) 0.0025(8) 0.0026(8)
C7 0.0305(11) 0.0241(10) 0.0229(9) 0.0023(8) -0.0024(8) -0.0017(7)
C8 0.0409(14) 0.0346(12) 0.0332(12) -0.0024(10) -0.0105(10) -0.0062(9)
C9 0.0400(14) 0.0416(14) 0.0256(10) 0.0016(11) 0.0033(9) -0.0037(9)
C10 0.0390(13) 0.0288(12) 0.0298(11) 0.0070(10) 0.0004(9) 0.0048(9)
C11 0.0196(9) 0.0245(9) 0.0230(8) 0.0031(7) 0.0025(7) -0.0018(7)
C12 0.0273(11) 0.0268(10) 0.0269(10) -0.0013(8) 0.0033(8) 0.0029(8)
C13 0.0285(11) 0.0293(9) 0.0238(9) 0.0048(9) 0.0015(8) 0.0028(8)
C14 0.0191(10) 0.0277(9) 0.0234(9) 0.0019(7) 0.0008(7) -0.0062(7)
C15 0.0231(11) 0.0305(10) 0.0289(10) -0.0001(8) 0.0041(8) 0.0011(8)
C16 0.0257(11) 0.0293(10) 0.0270(10) 0.0035(9) 0.0033(8) 0.0055(8)

loop_
_atom_site_label
_atom_site_occupancy
_atom_site_fract_x
_atom_site_fract_y
_atom_site_fract_z
_atom_site_U_iso_or_equiv
_atom_site_thermal_displace_type
_atom_site_calc_flag
_atom_site_type_symbol
S 1 0.30538(7) 0.07115(5) 0.85303(3) 0.0241(2) Uani d S
N 1 1.1037(3) 0.1291(2) 1.09847(14) 0.0298(4) Uani d N
O1 1 0.3665(2) 0.0054(2) 0.75672(11) 0.0254(3) Uani d O
O2 1 0.1802(3) -0.0256(2) 0.89913(12) 0.0320(4) Uani d O
O3 1 0.2338(3) 0.2114(2) 0.82619(12) 0.0323(4) Uani d O
O4 1 1.2159(3) 0.2257(2) 1.07889(14) 0.0413(4) Uani d O
O5 1 1.1480(3) 0.0389(2) 1.16194(13) 0.0435(5) Uani d O
C1 1 0.4159(4) -0.1504(2) 0.75420(15) 0.0265(4) Uani d C
H1 1 0.4550(42) -0.1877(32) 0.8209(20) 0.022(6) Uiso d H
C2 1 0.5895(3) -0.1600(3) 0.6921(2) 0.0297(5) Uani d C
H2A 1 0.6224(53) -0.2590(36) 0.6951(24) 0.033(8) Uiso d H
H2B 1 0.7063(52) -0.1106(37) 0.7173(23) 0.034(8) Uiso d H
C3 1 0.5268(3) -0.1124(3) 0.5869(2) 0.0279(4) Uani d C
H3A 1 0.6411(47) -0.1285(35) 0.5422(22) 0.032(7) Uiso d H
H3B 1 0.4960(50) -0.0029(35) 0.5862(24) 0.032(7) Uiso d H
C4 1 0.3382(3) -0.1924(2) 0.53878(15) 0.0240(4) Uani d C
H4 1 0.3835(56) -0.2983(41) 0.5386(24) 0.039(8) Uiso d H
C5 1 0.1656(3) -0.1778(2) 0.6035(2) 0.0260(4) Uani d C
H5A 1 0.0489(47) -0.2341(33) 0.5836(21) 0.024(6) Uiso d H
H5B 1 0.1217(46) -0.0867(37) 0.6062(21) 0.027(7) Uiso d H
C6 1 0.2276(4) -0.2283(2) 0.7079(2) 0.0289(5) Uani d C
H6A 1 0.1148(45) -0.2200(32) 0.7508(20) 0.026(7) Uiso d H
H6B 1 0.2486(55) -0.3346(39) 0.7109(25) 0.040(9) Uiso d H
C7 1 0.2711(4) -0.1477(2) 0.43095(15) 0.0263(4) Uani d C
C8 1 0.1193(4) -0.2577(3) 0.3824(2) 0.0374(5) Uani d C
H8A 1 0.1764(62) -0.3489(45) 0.3818(29) 0.049(10) Uiso d H
H8B 1 0.0737(64) -0.2297(48) 0.3138(31) 0.058(11) Uiso d H
H8C 1 -0.0085(62) -0.2609(40) 0.4166(28) 0.043(9) Uiso d H
C9 1 0.4563(4) -0.1440(3) 0.3731(2) 0.0358(5) Uani d C
H9A 1 0.5487(53) -0.0732(41) 0.4005(25) 0.040(8) Uiso d H
H9B 1 0.4169(78) -0.1280(61) 0.3069(38) 0.080(15) Uiso d H
H9C 1 0.5203(55) -0.2380(41) 0.3738(25) 0.038(8) Uiso d H
C10 1 0.1706(4) -0.0001(3) 0.4242(2) 0.0328(5) Uani d C
H10A 1 0.2567(54) 0.0788(47) 0.4551(25) 0.044(8) Uiso d H
H10B 1 0.0519(51) 0.0003(35) 0.4536(23) 0.032(8) Uiso d H
H10C 1 0.1392(59) 0.0336(43) 0.3544(29) 0.053(10) Uiso d H
C11 1 0.5397(3) 0.0888(2) 0.92774(13) 0.0224(4) Uani d C
C12 1 0.5792(4) 0.0058(2) 1.0112(2) 0.0270(4) Uani d C
H12 1 0.4737(62) -0.0701(50) 1.0290(29) 0.058(11) Uiso d H
C13 1 0.7636(4) 0.0201(2) 1.0687(2) 0.0273(4) Uani d C
H13 1 0.7929(54) -0.0382(40) 1.1159(27) 0.040(9) Uiso d H
C14 1 0.9014(3) 0.1183(2) 1.04093(14) 0.0235(4) Uani d C
C15 1 0.8630(4) 0.2044(2) 0.9592(2) 0.0274(4) Uani d C
H15 1 0.9565(48) 0.2758(34) 0.9412(21) 0.030(7) Uiso d H
C16 1 0.6800(4) 0.1887(2) 0.9011(2) 0.0273(4) Uani d C
H16 1 0.6598(52) 0.2428(36) 0.8432(24) 0.034(8) Uiso d H

loop_
_atom_type_symbol
_atom_type_description
_atom_type_scat_dispersion_real
_atom_type_scat_dispersion_imag
_atom_type_scat_source
C C 0.0181 0.0091 'International Tables Vol C Tables 4.2.6.8 and 6.1.1.4'
H H 0.0000 0.0000 'International Tables Vol C Tables 4.2.6.8 and 6.1.1.4'
N N 0.0311 0.0180 'International Tables Vol C Tables 4.2.6.8 and 6.1.1.4'
O O 0.0492 0.0322 'International Tables Vol C Tables 4.2.6.8 and 6.1.1.4'
S S 0.3331 0.5567 'International Tables Vol C Tables 4.2.6.8 and 6.1.1.4'

loop_
_geom_angle_atom_site_label_1
_geom_angle_atom_site_label_2
_geom_angle_atom_site_label_3
_geom_angle
_geom_angle_publ_flag
O2 S O3 120.37(11) y
O2 S O1 110.74(9) y
O3 S O1 104.50(9) y
O2 S C11 108.28(10) y
O3 S C11 107.93(10) y
O1 S C11 103.78(9) y
O4 N O5 124.5(2) ?
O4 N C14 117.9(2) ?
O5 N C14 117.6(2) ?
C1 O1 S 118.84(13) y
O1 C1 C6 107.8(2) y
O1 C1 C2 104.6(2) y
C6 C1 C2 111.8(2) n
O1 C1 H1 110.7(17) ?
C6 C1 H1 109.7(17) ?
C2 C1 H1 112.0(16) ?
C1 C2 C3 112.5(2) n
C1 C2 H2A 103.(2) ?
C3 C2 H2A 111.(2) ?
C1 C2 H2B 114.2(19) ?
C3 C2 H2B 109.4(19) ?
H2A C2 H2B 107.(3) ?
C2 C3 C4 112.7(2) n
C2 C3 H3A 112.7(17) ?
C4 C3 H3A 106.4(17) ?
C2 C3 H3B 108.9(18) ?
C4 C3 H3B 108.9(19) ?
H3A C3 H3B 107.(3) ?
C3 C4 C5 109.0(2) n
C3 C4 C7 114.1(2) n
C5 C4 C7 112.6(2) n
C3 C4 H4 104.(2) ?
C5 C4 H4 108.8(19) ?
C7 C4 H4 107.7(19) ?
C6 C5 C4 112.8(2) n
C6 C5 H5A 102.9(18) ?
C4 C5 H5A 114.6(17) ?
C6 C5 H5B 107.8(19) ?
C4 C5 H5B 111.9(19) ?
H5A C5 H5B 106.(3) ?
C1 C6 C5 111.5(2) n
C1 C6 H6A 110.0(16) ?
C5 C6 H6A 113.3(16) ?
C1 C6 H6B 111.(2) ?
C5 C6 H6B 111.(2) ?
H6A C6 H6B 99.(3) ?
C10 C7 C8 108.6(2) n
C10 C7 C9 108.3(2) n
C8 C7 C9 107.9(2) n
C10 C7 C4 111.9(2) n
C8 C7 C4 109.7(2) n
C9 C7 C4 110.3(2) n
C7 C8 H8A 112.(3) ?
C7 C8 H8B 111.(3) ?
H8A C8 H8B 108.(4) ?
C7 C8 H8C 111.(2) ?
H8A C8 H8C 110.(3) ?
H8B C8 H8C 106.(3) ?
C7 C9 H9A 109.(2) ?
C7 C9 H9B 111.(3) ?
H9A C9 H9B 112.(4) ?
C7 C9 H9C 110.(2) ?
H9A C9 H9C 111.(3) ?
H9B C9 H9C 103.(4) ?
C7 C10 H10A 115.(2) ?
C7 C10 H10B 111.(2) ?
H10A C10 H10B 106.(3) ?
C7 C10 H10C 112.(2) ?
H10A C10 H10C 103.(3) ?
H10B C10 H10C 109.(3) ?
C12 C11 C16 121.7(2) ?
C12 C11 S 120.0(2) ?
C16 C11 S 118.3(2) ?
C13 C12 C11 119.4(2) ?
C13 C12 H12 120.(2) ?
C11 C12 H12 121.(2) ?
C14 C13 C12 118.1(2) ?
C14 C13 H13 123.(2) ?
C12 C13 H13 119.(3) ?
C13 C14 C15 123.3(2) ?
C13 C14 N 118.8(2) ?
C15 C14 N 117.9(2) ?
C16 C15 C14 118.5(2) ?
C16 C15 H15 118.0(18) ?
C14 C15 H15 123.5(18) ?
C15 C16 C11 118.9(2) ?
C15 C16 H16 118.(2) ?
C11 C16 H16 123.(2) ?

loop_
_geom_bond_atom_site_label_1
_geom_bond_atom_site_label_2
_geom_bond_distance
_geom_bond_publ_flag
S O1 1.561(2) y
S O2 1.425(2) y
S O3 1.426(2) y
S C11 1.766(2) y
N O4 1.218(3) ?
N O5 1.226(3) ?
N C14 1.477(3) ?
O1 C1 1.492(2) y
C1 C6 1.517(3) n
C1 C2 1.514(3) n
C1 H1 0.99(3) ?
C2 C3 1.531(3) n
C2 H2A 0.95(3) ?
C2 H2B 0.93(4) ?
C3 C4 1.537(3) n
C3 H3A 1.04(3) ?
C3 H3B 1.04(3) ?
C4 C5 1.536(3) n
C4 C7 1.561(3) n
C4 H4 1.03(4) ?
C5 C6 1.528(3) n
C5 H5A 0.95(3) ?
C5 H5B 0.90(3) ?
C6 H6A 1.01(3) ?
C6 H6B 1.00(4) ?
C7 C10 1.527(3) n
C7 C8 1.534(3) n
C7 C9 1.539(3) n
C8 H8A 0.93(4) ?
C8 H8B 1.00(4) ?
C8 H8C 1.02(4) ?
C9 H9A 0.95(4) ?
C9 H9B 0.93(5) ?
C9 H9C 0.97(4) ?
C10 H10A 1.00(4) ?
C10 H10B 0.92(3) ?
C10 H10C 1.01(4) ?
C11 C12 1.389(3) ?
C11 C16 1.394(3) ?
C12 C13 1.382(3) ?
C12 H12 1.04(4) ?
C13 C14 1.378(3) ?
C13 H13 0.85(4) ?
C14 C15 1.385(3) ?
C15 C16 1.380(3) ?
C15 H15 0.96(3) ?
C16 H16 0.94(3) ?

loop_
_geom_torsion_atom_site_label_1
_geom_torsion_atom_site_label_2
_geom_torsion_atom_site_label_3
_geom_torsion_atom_site_label_4
_geom_torsion
_geom_torsion_publ_flag
O2 S O1 C1 -38.8(2) y
O3 S O1 C1 -169.9(2) y
C11 S O1 C1 77.1(2) y
S O1 C1 C6 98.2(2) y
S O1 C1 C2 -142.62(14) y
O1 C1 C2 C3 -63.9(2) y
C6 C1 C2 C3 52.6(3) n
C1 C2 C3 C4 -53.7(3) n
C2 C3 C4 C5 53.7(2) n
C2 C3 C4 C7 -179.4(2) n
C3 C4 C5 C6 -55.1(2) n
C7 C4 C5 C6 177.2(2) n
O1 C1 C6 C5 61.2(2) n
C2 C1 C6 C5 -53.3(3) n
C4 C5 C6 C1 55.8(3) n
C3 C4 C7 C10 -73.6(2) n
C5 C4 C7 C10 51.3(2) n
C3 C4 C7 C8 165.8(2) n
C5 C4 C7 C8 -69.3(2) n
C3 C4 C7 C9 47.1(2) n
C5 C4 C7 C9 172.0(2) n
O2 S C11 C12 4.8(2) y
O3 S C11 C12 136.6(2) y
O1 S C11 C12 -112.9(2) y
O2 S C11 C16 -174.4(2) y
O3 S C11 C16 -42.6(2) y
O1 S C11 C16 67.9(2) y
C16 C11 C12 C13 -1.2(3) ?
S C11 C12 C13 179.6(2) ?
C11 C12 C13 C14 0.6(3) ?
C12 C13 C14 C15 0.9(3) ?
C12 C13 C14 N -176.6(2) ?
O4 N C14 C13 -172.9(2) ?
O5 N C14 C13 8.0(3) ?
O4 N C14 C15 9.5(3) ?
O5 N C14 C15 -169.6(2) ?
C13 C14 C15 C16 -1.7(3) ?
N C14 C15 C16 175.7(2) ?
C14 C15 C16 C11 1.1(3) ?
C12 C11 C16 C15 0.4(3) ?
S C11 C16 C15 179.5(2) ?
